data_1577349
loop_
_publ_author_name
'Li, Zhuojun'
'Shi, Xiangqian'
'Zhang, Dongke'
'Wu, Qian'

_publ_section_title
;
 Conversion of trifluoromethyls into esters along with polyether upcycling
 <i>via</i> cation-transfer-catalyzed C-O/C-F metathesis.
;
_journal_issue 20
_journal_name_full 'Chemical science'
_journal_page_first 9952
_journal_page_last 9959
_journal_paper_doi 10.1039/d5sc10208a
_journal_volume 17
_journal_year 2026
_chemical_formula_moiety '1(C10 H25 O Si), B C24 F20, 0.67[C5H12]'
_chemical_formula_sum 'C37.35 H33.04 B F20 O Si'
_chemical_formula_weight 916.78
_space_group_crystal_system orthorhombic
_space_group_IT_number 61
_space_group_name_Hall '-P 2ac 2ab'
_space_group_name_H-M_alt 'P b c a'
_atom_sites_solution_hydrogens geom
_atom_sites_solution_primary dual
_audit_creation_date 2025-05-23
_audit_creation_method
;
Olex2 1.5
(compiled 2025.04.05 svn.rf049d14d for OlexSys, GUI svn.r7224)
;
_audit_update_record
;
2025-05-23 deposited with the CCDC.	2026-04-01 downloaded from the CCDC.
;
_cell_angle_alpha 90
_cell_angle_beta 90
_cell_angle_gamma 90
_cell_formula_units_Z 8
_cell_length_a 19.62180(10)
_cell_length_b 17.44020(10)
_cell_length_c 21.7686(2)
_cell_measurement_reflns_used 17801
_cell_measurement_temperature 99.8(8)
_cell_measurement_theta_max 75.6000
_cell_measurement_theta_min 5.0410
_cell_volume 7449.39(9)
_computing_cell_refinement 'CrysAlisPro 1.171.40.84a (Rigaku OD, 2020)'
_computing_data_collection 'CrysAlisPro 1.171.40.84a (Rigaku OD, 2020)'
_computing_data_reduction 'CrysAlisPro 1.171.40.84a (Rigaku OD, 2020)'
_computing_molecular_graphics 'Olex2 1.5 (Dolomanov et al., 2009)'
_computing_publication_material 'Olex2 1.5 (Dolomanov et al., 2009)'
_computing_structure_refinement 'SHELXL 2019/3 (Sheldrick, 2015)'
_computing_structure_solution 'SHELXT 2018/2 (Sheldrick, 2018)'
_diffrn_ambient_environment N~2~
_diffrn_ambient_temperature 99.8(8)
_diffrn_detector 'Hybrid Pixel Array Detector'
_diffrn_detector_area_resol_mean 10.0000
_diffrn_measured_fraction_theta_full 0.995
_diffrn_measured_fraction_theta_max 0.958
_diffrn_measurement_details
;
List of Runs (angles in degrees, time in seconds):

  # Type    Start    End  Width  t~exp~   \w     \q     \k     \f   Frames
#--------------------------------------------------------------------------
  1  \w     13.00  39.00   0.50    0.58    --    0.00  48.00 122.00   52
  2  \w    -28.00  -3.00   0.50    0.58    --    0.00 -81.00 129.00   50
  3  \w    -57.00 -32.00   0.50    0.58    --    0.00 -48.00 -25.00   50
  4  \w    -21.00   4.00   0.50    0.58    --    0.00  81.00-107.00   50
  5  \w     95.00 135.00   0.50    2.34    --  101.30  48.00 122.00   80
  6  \w    122.00 148.00   0.50    2.34    --  101.30  81.00-107.00   52
  7  \w     74.00 125.00   0.50    2.34    --  101.30 -81.00 129.00  102
  8  \w     45.00  70.00   0.50    2.34    --  101.30 -48.00 -25.00   50
  9  \w      1.00  27.00   0.50    0.58    --    0.00 -82.00  90.00   52
 10  \w    -34.00  -9.00   0.50    0.58    --    0.00 -82.00  90.00   50
 11  \w      8.00  36.00   0.50    0.58    --    0.00  77.00-120.00   56
 12  \w    -35.00  29.00   0.50    0.58    --    0.00 -82.00 -60.00  128
 13  \w     12.00 110.00   0.50    2.34    --  101.30 -57.00 120.00  196
 14  \w     13.00 121.00   0.50    2.34    --  101.30 -38.00 -30.00  216
 15  \w    142.00 191.00   0.50    2.34    --  101.30  19.00-120.00   98
 16  \w    107.00 138.00   0.50    2.34    --  101.30  19.00-120.00   62
 17  \w    146.00 177.00   0.50    2.34    --  101.30  57.00 -30.00   62
 18  \w     77.00 103.00   0.50    2.34    --  101.30  57.00 -30.00   52
;
_diffrn_measurement_device 'four-circle diffractometer'
_diffrn_measurement_device_type 'XtaLAB AFC12 (RINC): Kappa single'
_diffrn_measurement_method '\w scans'
_diffrn_orient_matrix_type 'CrysAlisPro convention (1999,Acta A55,543-557)'
_diffrn_orient_matrix_UB_11 -0.0313183000
_diffrn_orient_matrix_UB_12 -0.0326572000
_diffrn_orient_matrix_UB_13 -0.0593733000
_diffrn_orient_matrix_UB_21 -0.0351172000
_diffrn_orient_matrix_UB_22 0.0775168000
_diffrn_orient_matrix_UB_23 -0.0122736000
_diffrn_orient_matrix_UB_31 0.0628362000
_diffrn_orient_matrix_UB_32 0.0270899000
_diffrn_orient_matrix_UB_33 -0.0364689000
_diffrn_radiation_monochromator mirror
_diffrn_radiation_probe x-ray
_diffrn_radiation_type 'Cu K\a'
_diffrn_radiation_wavelength 1.54184
_diffrn_reflns_av_R_equivalents 0.0347
_diffrn_reflns_av_unetI/netI 0.0264
_diffrn_reflns_Laue_measured_fraction_full 0.995
_diffrn_reflns_Laue_measured_fraction_max 0.958
_diffrn_reflns_limit_h_max 24
_diffrn_reflns_limit_h_min -20
_diffrn_reflns_limit_k_max 21
_diffrn_reflns_limit_k_min -21
_diffrn_reflns_limit_l_max 24
_diffrn_reflns_limit_l_min -27
_diffrn_reflns_number 35826
_diffrn_reflns_point_group_measured_fraction_full 0.995
_diffrn_reflns_point_group_measured_fraction_max 0.958
_diffrn_reflns_theta_full 67.684
_diffrn_reflns_theta_max 75.936
_diffrn_reflns_theta_min 5.072
_diffrn_source 'Rotating-anode X-ray tube (dual wavelength)'
_diffrn_source_type 'Rigaku (Cu) X-ray DW Source'
_exptl_absorpt_coefficient_mu 1.789
_exptl_absorpt_correction_T_max 1.00000
_exptl_absorpt_correction_T_min 0.78238
_exptl_absorpt_correction_type multi-scan
_exptl_absorpt_process_details
;
CrysAlisPro 1.171.40.84a (Rigaku Oxford Diffraction, 2020)
Empirical absorption correction using spherical harmonics,
implemented in SCALE3 ABSPACK scaling algorithm.
;
_exptl_crystal_colour colourless
_exptl_crystal_colour_primary colourless
_exptl_crystal_density_diffrn 1.635
_exptl_crystal_description block
_exptl_crystal_F_000 3713
_exptl_crystal_size_max 0.12
_exptl_crystal_size_mid 0.12
_exptl_crystal_size_min 0.08
_refine_diff_density_max 0.532
_refine_diff_density_min -0.371
_refine_diff_density_rms 0.046
_refine_ls_extinction_method none
_refine_ls_goodness_of_fit_ref 1.048
_refine_ls_hydrogen_treatment constr
_refine_ls_matrix_type full
_refine_ls_number_parameters 670
_refine_ls_number_reflns 7437
_refine_ls_number_restraints 78
_refine_ls_restrained_S_all 1.045
_refine_ls_R_factor_all 0.0434
_refine_ls_R_factor_gt 0.0386
_refine_ls_shift/su_max 0.001
_refine_ls_shift/su_mean 0.000
_refine_ls_structure_factor_coef Fsqd
_refine_ls_weighting_details 'w=1/[\s^2^(Fo^2^)+(0.0549P)^2^+3.4994P] where P=(Fo^2^+2Fc^2^)/3'
_refine_ls_weighting_scheme calc
_refine_ls_wR_factor_gt 0.1031
_refine_ls_wR_factor_ref 0.1063
_reflns_Friedel_coverage 0.000
_reflns_number_gt 6559
_reflns_number_total 7437
_reflns_threshold_expression 'I > 2\s(I)'
_cod_data_source_file d5sc10208a2.cif
_cod_data_source_block lzj-yimi
_cod_database_code 1577349
_shelx_shelxl_version_number 2019/3
_shelx_space_group_comment
;
The symmetry employed for this shelxl refinement is uniquely defined
by the following loop, which should always be used as a source of
symmetry information in preference to the above space-group names.
They are only intended as comments.
;
_olex2_refinement_description
;
1. Restrained distances
 C1A-C2A = C3A-C4A = C5A-C6A = C7A-C8A = C9A-C10A
 1.54 with sigma of 0.01
 C8B-C7B = C10B-C9B
 1.54 with sigma of 0.02
 C4B-C3B = C2B-C1B = C6B-C5B
 1.54 with sigma of 0.02
 Si1A-O1A
 1.8 with sigma of 0.01
 O1A-C9A = O1A-C7A
 1.48 with sigma of 0.01
 Si1B-C1B \\sim Si1B-C3B \\sim Si1B-C5B
 with sigma of 0.01
 C1B-C3B \\sim C1B-C5B \\sim C3B-C5B
 with sigma of 0.01
 Si1-C1 \\sim Si1-C3 \\sim Si1-C5 \\sim Si1A-C1A \\sim Si1A-C3A \\sim Si1A-C5A
 with sigma of 0.01
 O1B-C1B \\sim O1B-C3B \\sim O1B-C5B
 with sigma of 0.01
 O1A-C1A \\sim O1A-C3A \\sim O1A-C5A
 with sigma of 0.01
 Si1A-C7A \\sim Si1A-C9A
 with sigma of 0.01
2. Uiso/Uaniso restraints and constraints
Uanis(C7B) \\sim Ueq, Uanis(C5A) \\sim Ueq, Uanis(C6A) \\sim Ueq, Uanis(C8B)
\\sim Ueq, Uanis(C2B) \\sim Ueq: with sigma of 0.01 and sigma for terminal
atoms of 0.2
Uanis(C10A) \\sim Ueq: with sigma of 0.001 and sigma for terminal atoms of 0.002
Uanis(C10A) = Uanis(C10B)
Uanis(C7B) = Uanis(C5A)
Uanis(C6A) = Uanis(C8B)
Uanis(C7A) = Uanis(C6B) = Uanis(C5B) = Uanis(C8A)
Uanis(C3B) = Uanis(C3A) = Uanis(C4A) = Uanis(C4B)
Uanis(C6A) = Uanis(C8B) = Uanis(C8)
Uanis(C1A) = Uanis(C1)
Uanis(C2A) = Uanis(C2)
Uanis(C2) = Uanis(C2B) = Uanis(C2A)
3. Others
 1*[Sof(Si1)+Sof(O1)+Sof(C1)+Sof(H1A)+Sof(H1B)+Sof(C2)+Sof(H2A)+Sof(H2B)+
 Sof(H2C)+Sof(C3)+Sof(H3A)+Sof(H3B)+Sof(C4)+Sof(H4A)+Sof(H4B)+Sof(H4C)+Sof(C5)+
 Sof(H5A)+Sof(H5B)+Sof(C6)+Sof(H6A)+Sof(H6B)+Sof(H6C)+Sof(C7)+Sof(H7A)+Sof(H7B)+
 Sof(C8)+Sof(H8A)+Sof(H8B)+Sof(H8C)+Sof(C9)+Sof(H9A)+Sof(H9B)+Sof(C10)+
 Sof(H10A)+Sof(H10B)+Sof(H10C)]+1*[Sof(Si1A)+Sof(O1A)+Sof(C1A)+Sof(H1AA)+
 Sof(H1AB)+Sof(C2A)+Sof(H2AA)+Sof(H2AB)+Sof(H2AC)+Sof(C3A)+Sof(H3AA)+Sof(H3AB)+
 Sof(C4A)+Sof(H4AA)+Sof(H4AB)+Sof(H4AC)+Sof(C5A)+Sof(H5AA)+Sof(H5AB)+Sof(C6A)+
 Sof(H6AA)+Sof(H6AB)+Sof(H6AC)+Sof(C7A)+Sof(H7AA)+Sof(H7AB)+Sof(C8A)+Sof(H8AA)+
 Sof(H8AB)+Sof(H8AC)+Sof(C9A)+Sof(H9AA)+Sof(H9AB)+Sof(C10A)+Sof(H10D)+Sof(H10E)+
 Sof(H10F)]+1*[Sof(Si1B)+Sof(O1B)+Sof(C3B)+Sof(H3BA)+Sof(H3BB)+Sof(C4B)+
 Sof(H4BA)+Sof(H4BB)+Sof(H4BC)+Sof(C1B)+Sof(H1BA)+Sof(H1BB)+Sof(C7B)+Sof(H7BA)+
 Sof(H7BB)+Sof(C5B)+Sof(H5BA)+Sof(H5BB)+Sof(C9B)+Sof(H9BA)+Sof(H9BB)+Sof(C10B)+
 Sof(H10G)+Sof(H10H)+Sof(H10I)+Sof(C8B)+Sof(H8BA)+Sof(H8BB)+Sof(H8BC)+Sof(C2B)+
 Sof(H2BA)+Sof(H2BB)+Sof(H2BC)+Sof(C6B)+Sof(H6BA)+Sof(H6BB)+Sof(H6BC)]=1 with
 esd of 0.0001
 Sof(Si1)=Sof(O1)=Sof(C1)=Sof(H1A)=Sof(H1B)=Sof(C2)=Sof(H2A)=Sof(H2B)=Sof(H2C)=
 Sof(C3)=Sof(H3A)=Sof(H3B)=Sof(C4)=Sof(H4A)=Sof(H4B)=Sof(H4C)=Sof(C5)=Sof(H5A)=
 Sof(H5B)=Sof(C6)=Sof(H6A)=Sof(H6B)=Sof(H6C)=Sof(C7)=Sof(H7A)=Sof(H7B)=Sof(C8)=
 Sof(H8A)=Sof(H8B)=Sof(H8C)=Sof(C9)=Sof(H9A)=Sof(H9B)=Sof(C10)=Sof(H10A)=
 Sof(H10B)=Sof(H10C)=FVAR(1)
 Sof(Si1A)=Sof(O1A)=Sof(C1A)=Sof(H1AA)=Sof(H1AB)=Sof(C2A)=Sof(H2AA)=Sof(H2AB)=
 Sof(H2AC)=Sof(C3A)=Sof(H3AA)=Sof(H3AB)=Sof(C4A)=Sof(H4AA)=Sof(H4AB)=Sof(H4AC)=
 Sof(C5A)=Sof(H5AA)=Sof(H5AB)=Sof(C6A)=Sof(H6AA)=Sof(H6AB)=Sof(H6AC)=Sof(C7A)=
 Sof(H7AA)=Sof(H7AB)=Sof(C8A)=Sof(H8AA)=Sof(H8AB)=Sof(H8AC)=Sof(C9A)=Sof(H9AA)=
 Sof(H9AB)=Sof(C10A)=Sof(H10D)=Sof(H10E)=Sof(H10F)=FVAR(2)
 Sof(Si1B)=Sof(O1B)=Sof(C3B)=Sof(H3BA)=Sof(H3BB)=Sof(C4B)=Sof(H4BA)=Sof(H4BB)=
 Sof(H4BC)=Sof(C1B)=Sof(H1BA)=Sof(H1BB)=Sof(C7B)=Sof(H7BA)=Sof(H7BB)=Sof(C5B)=
 Sof(H5BA)=Sof(H5BB)=Sof(C9B)=Sof(H9BA)=Sof(H9BB)=Sof(C10B)=Sof(H10G)=Sof(H10H)=
 Sof(H10I)=Sof(C8B)=Sof(H8BA)=Sof(H8BB)=Sof(H8BC)=Sof(C2B)=Sof(H2BA)=Sof(H2BB)=
 Sof(H2BC)=Sof(C6B)=Sof(H6BA)=Sof(H6BB)=Sof(H6BC)=FVAR(3)
4.a Secondary CH2 refined with riding coordinates:
 C1A(H1AA,H1AB), C3A(H3AA,H3AB), C5A(H5AA,H5AB), C7A(H7AA,H7AB), C9A(H9AA,
 H9AB), C1(H1A,H1B), C3(H3A,H3B), C5(H5A,H5B), C7(H7A,H7B), C9(H9A,H9B),
 C3B(H3BA,H3BB), C1B(H1BA,H1BB), C7B(H7BA,H7BB), C5B(H5BA,H5BB), C9B(H9BA,H9BB)
4.b Idealised Me refined as rotating group:
 C2A(H2AA,H2AB,H2AC), C4A(H4AA,H4AB,H4AC), C6A(H6AA,H6AB,H6AC), C8A(H8AA,H8AB,
 H8AC), C10A(H10D,H10E,H10F), C2(H2A,H2B,H2C), C4(H4A,H4B,H4C), C6(H6A,H6B,H6C),
  C8(H8A,H8B,H8C), C10(H10A,H10B,H10C), C4B(H4BA,H4BB,H4BC), C10B(H10G,H10H,
 H10I), C8B(H8BA,H8BB,H8BC), C2B(H2BA,H2BB,H2BC), C6B(H6BA,H6BB,H6BC)
;
_smtbx_masks_void_probe_radius 1.2
_smtbx_masks_void_truncation_radius 1.2
_olex2_submission_special_instructions 'No special instructions were received'
_oxdiff_exptl_absorpt_empirical_details
;
Empirical correction (ABSPACK) includes:
- Absorption correction using spherical harmonics
- Frame scaling
;
_oxdiff_exptl_absorpt_empirical_full_max 1.220
_oxdiff_exptl_absorpt_empirical_full_min 0.691

loop_
_space_group_symop_operation_xyz
'x, y, z'
'-x+1/2, -y, z+1/2'
'-x, y+1/2, -z+1/2'
'x+1/2, -y+1/2, -z'
'-x, -y, -z'
'x-1/2, y, -z-1/2'
'x, -y-1/2, z-1/2'
'-x-1/2, y-1/2, z'

loop_
_atom_site_label
_atom_site_type_symbol
_atom_site_fract_x
_atom_site_fract_y
_atom_site_fract_z
_atom_site_U_iso_or_equiv
_atom_site_adp_type
_atom_site_occupancy
_atom_site_site_symmetry_order
_atom_site_calc_flag
_atom_site_refinement_flags_posn
_atom_site_refinement_flags_adp
_atom_site_refinement_flags_occupancy
_atom_site_disorder_assembly
_atom_site_disorder_group
Si1 Si 0.34071(4) 0.64405(3) 0.64128(3) 0.02413(19) Uani 0.7610(18) 1 d D . P A 1
Si1A Si 0.3856(4) 0.6362(5) 0.6822(3) 0.038(2) Uani 0.1174(19) 1 d D . P B 2
O1A O 0.4085(5) 0.6950(5) 0.6184(4) 0.036(3) Uani 0.1174(19) 1 d D . P B 2
C1A C 0.373(2) 0.5401(7) 0.6465(10) 0.0344(7) Uani 0.1174(19) 1 d D . P B 2
H1AA H 0.330744 0.541066 0.621546 0.041 Uiso 0.1174(19) 1 calc R U P B 2
H1AB H 0.411536 0.529288 0.618583 0.041 Uiso 0.1174(19) 1 calc R U P B 2
C2A C 0.3676(16) 0.4753(15) 0.6943(15) 0.0373(10) Uani 0.1174(19) 1 d D . P B 2
H2AA H 0.403870 0.437700 0.687068 0.056 Uiso 0.1174(19) 1 calc R U P B 2
H2AB H 0.323145 0.450050 0.690537 0.056 Uiso 0.1174(19) 1 calc R U P B 2
H2AC H 0.372374 0.496723 0.735674 0.056 Uiso 0.1174(19) 1 calc R U P B 2
C3A C 0.3004(8) 0.6725(12) 0.7050(11) 0.061(4) Uani 0.1174(19) 1 d D . P B 2
H3AA H 0.294572 0.659967 0.749086 0.073 Uiso 0.1174(19) 1 calc R U P B 2
H3AB H 0.302355 0.729077 0.702141 0.073 Uiso 0.1174(19) 1 calc R U P B 2
C4A C 0.2350(13) 0.6476(16) 0.6727(14) 0.061(4) Uani 0.1174(19) 1 d D . P B 2
H4AA H 0.237298 0.661989 0.629224 0.091 Uiso 0.1174(19) 1 calc R U P B 2
H4AB H 0.195838 0.672853 0.691931 0.091 Uiso 0.1174(19) 1 calc R U P B 2
H4AC H 0.229860 0.591824 0.676124 0.091 Uiso 0.1174(19) 1 calc R U P B 2
C5A C 0.3983(12) 0.7018(13) 0.7490(7) 0.101(7) Uani 0.1174(19) 1 d D U P B 2
H5AA H 0.388444 0.754345 0.734241 0.121 Uiso 0.1174(19) 1 calc R U P B 2
H5AB H 0.362578 0.689051 0.779436 0.121 Uiso 0.1174(19) 1 calc R U P B 2
C6A C 0.4656(11) 0.7056(17) 0.7838(12) 0.0585(9) Uani 0.1174(19) 1 d D U P B 2
H6AA H 0.491912 0.749962 0.769585 0.088 Uiso 0.1174(19) 1 calc R U P B 2
H6AB H 0.491674 0.658598 0.776409 0.088 Uiso 0.1174(19) 1 calc R U P B 2
H6AC H 0.456507 0.710785 0.827902 0.088 Uiso 0.1174(19) 1 calc R U P B 2
C7A C 0.3694(12) 0.6938(15) 0.5598(7) 0.050(4) Uani 0.1174(19) 1 d D . P B 2
H7AA H 0.355857 0.746635 0.548671 0.060 Uiso 0.1174(19) 1 calc R U P B 2
H7AB H 0.327411 0.663008 0.565266 0.060 Uiso 0.1174(19) 1 calc R U P B 2
C8A C 0.4126(15) 0.6591(14) 0.5080(10) 0.050(4) Uani 0.1174(19) 1 d D . P B 2
H8AA H 0.383615 0.649245 0.472242 0.076 Uiso 0.1174(19) 1 calc R U P B 2
H8AB H 0.432930 0.610925 0.522103 0.076 Uiso 0.1174(19) 1 calc R U P B 2
H8AC H 0.448795 0.695171 0.496716 0.076 Uiso 0.1174(19) 1 calc R U P B 2
C9A C 0.4582(7) 0.7587(8) 0.6229(8) 0.031(4) Uani 0.1174(19) 1 d D . P B 2
H9AA H 0.477925 0.769201 0.581864 0.038 Uiso 0.1174(19) 1 calc R U P B 2
H9AB H 0.495799 0.743928 0.650823 0.038 Uiso 0.1174(19) 1 calc R U P B 2
C10A C 0.4230(13) 0.8313(12) 0.6474(10) 0.037(3) Uani 0.1174(19) 1 d D U P B 2
H10D H 0.384065 0.843980 0.621080 0.055 Uiso 0.1174(19) 1 calc R U P B 2
H10E H 0.455446 0.874048 0.647240 0.055 Uiso 0.1174(19) 1 calc R U P B 2
H10F H 0.407085 0.822195 0.689413 0.055 Uiso 0.1174(19) 1 calc R U P B 2
Si1B Si 0.3834(4) 0.6333(4) 0.6564(4) 0.0407(19) Uani 0.1216(19) 1 d D . P C 3
F1 F 0.61806(5) 0.67504(6) 0.68377(5) 0.0350(2) Uani 1 1 d . . . . .
F2 F 0.64367(6) 0.81106(6) 0.72974(5) 0.0440(3) Uani 1 1 d . . . . .
F3 F 0.76184(7) 0.88553(6) 0.70392(6) 0.0498(3) Uani 1 1 d . . . . .
F4 F 0.85161(6) 0.82168(7) 0.62288(6) 0.0512(3) Uani 1 1 d . . . . .
F5 F 0.82320(5) 0.68807(6) 0.56913(5) 0.0342(2) Uani 1 1 d . . . . .
F6 F 0.83577(5) 0.58642(6) 0.66607(5) 0.0331(2) Uani 1 1 d . . . . .
F7 F 0.92769(5) 0.47594(7) 0.66417(5) 0.0416(3) Uani 1 1 d . . . . .
F8 F 0.91435(6) 0.35370(6) 0.58699(5) 0.0451(3) Uani 1 1 d . . . . .
F9 F 0.80547(6) 0.34654(6) 0.51005(5) 0.0421(3) Uani 1 1 d . . . . .
F10 F 0.71248(5) 0.45800(5) 0.50934(5) 0.0333(2) Uani 1 1 d . . . . .
F11 F 0.70074(5) 0.54611(6) 0.71254(4) 0.0318(2) Uani 1 1 d . . . . .
F12 F 0.61170(6) 0.45538(7) 0.76894(5) 0.0455(3) Uani 1 1 d . . . . .
F13 F 0.50607(6) 0.39172(7) 0.70511(6) 0.0452(3) Uani 1 1 d . . . . .
F14 F 0.49140(5) 0.42474(6) 0.58346(5) 0.0373(2) Uani 1 1 d . . . . .
F15 F 0.57723(5) 0.51794(5) 0.52700(4) 0.0318(2) Uani 1 1 d . . . . .
F16 F 0.58294(5) 0.67623(6) 0.55947(5) 0.0331(2) Uani 1 1 d . . . . .
F17 F 0.54499(6) 0.73963(6) 0.45363(6) 0.0452(3) Uani 1 1 d . . . . .
F18 F 0.62467(7) 0.72634(7) 0.35213(5) 0.0513(3) Uani 1 1 d . . . . .
F19 F 0.74671(6) 0.65074(7) 0.36023(5) 0.0449(3) Uani 1 1 d . . . . .
F20 F 0.78552(5) 0.58737(6) 0.46435(5) 0.0362(2) Uani 1 1 d . . . . .
O1 O 0.40578(11) 0.68545(14) 0.68923(10) 0.0299(5) Uani 0.7610(18) 1 d . . P A 1
O1B O 0.4289(7) 0.7097(8) 0.6893(6) 0.040(4) Uani 0.1216(19) 1 d D . P C 3
C1 C 0.3624(2) 0.54085(14) 0.63340(15) 0.0344(7) Uani 0.7610(18) 1 d D . P A 1
H1A H 0.334357 0.518871 0.599936 0.041 Uiso 0.7610(18) 1 calc R U P A 1
H1B H 0.410728 0.536695 0.620797 0.041 Uiso 0.7610(18) 1 calc R U P A 1
C2 C 0.3518(3) 0.4915(3) 0.6921(3) 0.0373(10) Uani 0.7610(18) 1 d . . P A 1
H2A H 0.363430 0.438003 0.683219 0.056 Uiso 0.7610(18) 1 calc R U P A 1
H2B H 0.303987 0.494632 0.705020 0.056 Uiso 0.7610(18) 1 calc R U P A 1
H2C H 0.381131 0.510759 0.725080 0.056 Uiso 0.7610(18) 1 calc R U P A 1
C3 C 0.26100(14) 0.65972(14) 0.68528(12) 0.0273(5) Uani 0.7610(18) 1 d D . P A 1
H3A H 0.267302 0.641345 0.727936 0.033 Uiso 0.7610(18) 1 calc R U P A 1
H3B H 0.250891 0.715296 0.686887 0.033 Uiso 0.7610(18) 1 calc R U P A 1
C4 C 0.20053(14) 0.61725(17) 0.65582(12) 0.0375(6) Uani 0.7610(18) 1 d . . P A 1
H4A H 0.193348 0.636461 0.614012 0.056 Uiso 0.7610(18) 1 calc R U P A 1
H4B H 0.159361 0.626060 0.680318 0.056 Uiso 0.7610(18) 1 calc R U P A 1
H4C H 0.210353 0.562188 0.654369 0.056 Uiso 0.7610(18) 1 calc R U P A 1
C5 C 0.34599(13) 0.69678(17) 0.56752(12) 0.0289(6) Uani 0.7610(18) 1 d D . P A 1
H5A H 0.304501 0.685677 0.543223 0.035 Uiso 0.7610(18) 1 calc R U P A 1
H5B H 0.346434 0.752472 0.576310 0.035 Uiso 0.7610(18) 1 calc R U P A 1
C6 C 0.40933(17) 0.6769(2) 0.5281(2) 0.0352(8) Uani 0.7610(18) 1 d . . P A 1
H6A H 0.409716 0.708882 0.491121 0.053 Uiso 0.7610(18) 1 calc R U P A 1
H6B H 0.407552 0.622687 0.516261 0.053 Uiso 0.7610(18) 1 calc R U P A 1
H6C H 0.450780 0.686412 0.552034 0.053 Uiso 0.7610(18) 1 calc R U P A 1
C7 C 0.46936(13) 0.64517(15) 0.70747(15) 0.0479(7) Uani 0.7610(18) 1 d . . P A 1
H7A H 0.462860 0.589322 0.701787 0.057 Uiso 0.7610(18) 1 calc R U P A 1
H7B H 0.506757 0.661591 0.679930 0.057 Uiso 0.7610(18) 1 calc R U P A 1
C8 C 0.48954(18) 0.6598(2) 0.77139(17) 0.0585(9) Uani 0.7610(18) 1 d . . P A 1
H8A H 0.500414 0.714241 0.776459 0.088 Uiso 0.7610(18) 1 calc R U P A 1
H8B H 0.529719 0.628836 0.781458 0.088 Uiso 0.7610(18) 1 calc R U P A 1
H8C H 0.451963 0.645949 0.798901 0.088 Uiso 0.7610(18) 1 calc R U P A 1
C9 C 0.40568(12) 0.77045(13) 0.69799(11) 0.0334(5) Uani 0.7610(18) 1 d . . P A 1
H9A H 0.411220 0.782353 0.742174 0.040 Uiso 0.7610(18) 1 calc R U P A 1
H9B H 0.361328 0.791546 0.684399 0.040 Uiso 0.7610(18) 1 calc R U P A 1
C10 C 0.46201(16) 0.8077(2) 0.66227(15) 0.0408(7) Uani 0.7610(18) 1 d . . P A 1
H10A H 0.458845 0.792485 0.619042 0.061 Uiso 0.7610(18) 1 calc R U P A 1
H10B H 0.506098 0.791528 0.678957 0.061 Uiso 0.7610(18) 1 calc R U P A 1
H10C H 0.457886 0.863605 0.665487 0.061 Uiso 0.7610(18) 1 calc R U P A 1
C11 C 0.72039(8) 0.67201(9) 0.62474(7) 0.0251(3) Uani 1 1 d . . . . .
C12 C 0.67724(9) 0.70792(9) 0.66598(8) 0.0282(3) Uani 1 1 d . . . . .
C13 C 0.68941(9) 0.77903(9) 0.69192(8) 0.0311(4) Uani 1 1 d . . . . .
C14 C 0.74854(10) 0.81728(10) 0.67826(8) 0.0347(4) Uani 1 1 d . . . . .
C15 C 0.79360(9) 0.78471(10) 0.63714(9) 0.0338(4) Uani 1 1 d . . . . .
C16 C 0.77817(8) 0.71488(9) 0.61094(8) 0.0280(3) Uani 1 1 d . . . . .
C17 C 0.76921(8) 0.53033(9) 0.58608(7) 0.0254(3) Uani 1 1 d . . . . .
C18 C 0.82540(8) 0.52959(9) 0.62480(8) 0.0280(3) Uani 1 1 d . . . . .
C19 C 0.87433(9) 0.47199(10) 0.62571(8) 0.0319(4) Uani 1 1 d . . . . .
C20 C 0.86796(9) 0.41022(10) 0.58683(8) 0.0330(4) Uani 1 1 d . . . . .
C21 C 0.81285(10) 0.40715(9) 0.54773(8) 0.0326(4) Uani 1 1 d . . . . .
C22 C 0.76562(9) 0.46567(9) 0.54847(8) 0.0281(3) Uani 1 1 d . . . . .
C23 C 0.64332(8) 0.53977(9) 0.61720(7) 0.0248(3) Uani 1 1 d . . . . .
C24 C 0.64805(8) 0.51928(9) 0.67873(8) 0.0275(3) Uani 1 1 d . . . . .
C25 C 0.60290(9) 0.47208(10) 0.70914(8) 0.0325(4) Uani 1 1 d . . . . .
C26 C 0.54950(9) 0.44021(10) 0.67711(9) 0.0329(4) Uani 1 1 d . . . . .
C27 C 0.54241(8) 0.45695(9) 0.61569(8) 0.0294(3) Uani 1 1 d . . . . .
C28 C 0.58855(8) 0.50580(9) 0.58718(8) 0.0273(3) Uani 1 1 d . . . . .
C29 C 0.68503(8) 0.62574(9) 0.51778(7) 0.0270(3) Uani 1 1 d . . . . .
C30 C 0.62517(9) 0.66767(9) 0.51078(8) 0.0289(3) Uani 1 1 d . . . . .
C31 C 0.60427(9) 0.70155(10) 0.45679(9) 0.0336(4) Uani 1 1 d . . . . .
C32 C 0.64476(10) 0.69527(11) 0.40537(8) 0.0382(4) Uani 1 1 d . . . . .
C33 C 0.70545(10) 0.65666(10) 0.40975(8) 0.0347(4) Uani 1 1 d . . . . .
C34 C 0.72468(9) 0.62326(10) 0.46508(8) 0.0300(3) Uani 1 1 d . . . . .
B1 B 0.70485(9) 0.59179(10) 0.58630(8) 0.0244(3) Uani 1 1 d . . . . .
C3B C 0.2924(6) 0.6593(9) 0.6626(9) 0.061(4) Uani 0.1216(19) 1 d D . P C 3
H3BA H 0.284090 0.669678 0.706716 0.073 Uiso 0.1216(19) 1 calc R U P C 3
H3BB H 0.287413 0.708985 0.641171 0.073 Uiso 0.1216(19) 1 calc R U P C 3
C4B C 0.2336(10) 0.6101(12) 0.6413(12) 0.061(4) Uani 0.1216(19) 1 d D . P C 3
H4BA H 0.246545 0.582969 0.603666 0.091 Uiso 0.1216(19) 1 calc R U P C 3
H4BB H 0.193967 0.642742 0.633081 0.091 Uiso 0.1216(19) 1 calc R U P C 3
H4BC H 0.222142 0.572812 0.673340 0.091 Uiso 0.1216(19) 1 calc R U P C 3
C1B C 0.4061(8) 0.5480(7) 0.7035(7) 0.045(4) Uani 0.1216(19) 1 d D . P C 3
H1BA H 0.454689 0.534539 0.697742 0.054 Uiso 0.1216(19) 1 calc R U P C 3
H1BB H 0.398081 0.558433 0.747631 0.054 Uiso 0.1216(19) 1 calc R U P C 3
C7B C 0.4248(15) 0.729(2) 0.7591(15) 0.101(7) Uani 0.1216(19) 1 d D U P C 3
H7BA H 0.420357 0.785587 0.764161 0.121 Uiso 0.1216(19) 1 calc R U P C 3
H7BB H 0.383831 0.705021 0.776989 0.121 Uiso 0.1216(19) 1 calc R U P C 3
C5B C 0.4142(8) 0.6244(8) 0.5765(5) 0.050(4) Uani 0.1216(19) 1 d D . P C 3
H5BA H 0.464626 0.626866 0.577769 0.060 Uiso 0.1216(19) 1 calc R U P C 3
H5BB H 0.402025 0.572375 0.562032 0.060 Uiso 0.1216(19) 1 calc R U P C 3
C9B C 0.4656(9) 0.7692(12) 0.6535(12) 0.040(5) Uani 0.1216(19) 1 d D . P C 3
H9BA H 0.487038 0.745427 0.617028 0.048 Uiso 0.1216(19) 1 calc R U P C 3
H9BB H 0.502070 0.791928 0.679071 0.048 Uiso 0.1216(19) 1 calc R U P C 3
C10B C 0.4167(11) 0.8319(12) 0.6330(9) 0.037(3) Uani 0.1216(19) 1 d D . P C 3
H10G H 0.380863 0.809519 0.607203 0.055 Uiso 0.1216(19) 1 calc R U P C 3
H10H H 0.441662 0.870625 0.609332 0.055 Uiso 0.1216(19) 1 calc R U P C 3
H10I H 0.395975 0.856024 0.669097 0.055 Uiso 0.1216(19) 1 calc R U P C 3
C8B C 0.4868(11) 0.7021(17) 0.7926(12) 0.0585(9) Uani 0.1216(19) 1 d D U P C 3
H8BA H 0.527758 0.719479 0.770840 0.088 Uiso 0.1216(19) 1 calc R U P C 3
H8BB H 0.486524 0.645997 0.794448 0.088 Uiso 0.1216(19) 1 calc R U P C 3
H8BC H 0.486774 0.723078 0.834335 0.088 Uiso 0.1216(19) 1 calc R U P C 3
C2B C 0.360(2) 0.482(2) 0.681(2) 0.0373(10) Uani 0.1216(19) 1 d D U P C 3
H2BA H 0.364030 0.476676 0.636540 0.056 Uiso 0.1216(19) 1 calc R U P C 3
H2BB H 0.312407 0.493282 0.691878 0.056 Uiso 0.1216(19) 1 calc R U P C 3
H2BC H 0.373841 0.434018 0.701025 0.056 Uiso 0.1216(19) 1 calc R U P C 3
C6B C 0.3908(17) 0.6803(18) 0.5282(14) 0.050(4) Uani 0.1216(19) 1 d D . P C 3
H6BA H 0.385052 0.653413 0.488968 0.076 Uiso 0.1216(19) 1 calc R U P C 3
H6BB H 0.424797 0.721002 0.523449 0.076 Uiso 0.1216(19) 1 calc R U P C 3
H6BC H 0.347153 0.702856 0.540625 0.076 Uiso 0.1216(19) 1 calc R U P C 3

loop_
_atom_site_aniso_label
_atom_site_aniso_U_11
_atom_site_aniso_U_22
_atom_site_aniso_U_33
_atom_site_aniso_U_23
_atom_site_aniso_U_13
_atom_site_aniso_U_12
Si1 0.0229(4) 0.0235(3) 0.0260(3) -0.0007(2) 0.0005(3) -0.0006(2)
Si1A 0.027(3) 0.046(4) 0.042(4) 0.017(4) -0.005(3) 0.000(3)
O1A 0.039(6) 0.031(5) 0.039(6) -0.004(4) 0.005(5) -0.003(4)
C1A 0.043(2) 0.0286(10) 0.0318(16) -0.0042(9) -0.0020(14) 0.0029(9)
C2A 0.046(2) 0.0262(19) 0.040(2) -0.0005(13) -0.0059(17) 0.0058(15)
C3A 0.035(6) 0.045(6) 0.102(11) 0.015(7) 0.019(7) 0.007(5)
C4A 0.035(6) 0.045(6) 0.102(11) 0.015(7) 0.019(7) 0.007(5)
C5A 0.102(10) 0.102(9) 0.098(9) -0.006(7) 0.010(7) 0.001(7)
C6A 0.0404(16) 0.081(3) 0.054(2) 0.0223(18) -0.0110(14) -0.0120(17)
C7A 0.075(9) 0.050(7) 0.027(6) 0.005(5) -0.022(6) -0.031(7)
C8A 0.075(9) 0.050(7) 0.027(6) 0.005(5) -0.022(6) -0.031(7)
C9A 0.033(9) 0.037(9) 0.024(8) -0.007(8) 0.004(7) -0.011(7)
C10A 0.037(3) 0.037(3) 0.037(3) 0.000(2) 0.000(2) 0.0004(19)
Si1B 0.019(3) 0.027(2) 0.076(5) 0.014(4) -0.020(4) 0.0011(18)
F1 0.0306(5) 0.0335(5) 0.0410(6) -0.0013(4) 0.0084(4) -0.0017(4)
F2 0.0574(7) 0.0339(5) 0.0406(6) -0.0059(5) 0.0144(5) 0.0060(5)
F3 0.0715(8) 0.0277(5) 0.0502(7) -0.0125(5) 0.0079(6) -0.0124(5)
F4 0.0501(7) 0.0409(6) 0.0626(8) -0.0122(6) 0.0137(6) -0.0228(5)
F5 0.0305(5) 0.0337(5) 0.0384(5) -0.0051(4) 0.0076(4) -0.0060(4)
F6 0.0300(5) 0.0343(5) 0.0351(5) -0.0060(4) -0.0085(4) 0.0010(4)
F7 0.0305(5) 0.0537(7) 0.0405(6) 0.0023(5) -0.0069(4) 0.0105(5)
F8 0.0486(6) 0.0412(6) 0.0455(6) 0.0047(5) 0.0065(5) 0.0209(5)
F9 0.0583(7) 0.0292(5) 0.0388(6) -0.0078(4) 0.0041(5) 0.0037(5)
F10 0.0360(5) 0.0318(5) 0.0320(5) -0.0062(4) -0.0046(4) -0.0040(4)
F11 0.0328(5) 0.0351(5) 0.0276(5) 0.0014(4) -0.0069(4) -0.0057(4)
F12 0.0496(7) 0.0566(7) 0.0303(5) 0.0143(5) -0.0021(5) -0.0113(5)
F13 0.0361(6) 0.0472(6) 0.0524(7) 0.0177(5) 0.0016(5) -0.0134(5)
F14 0.0269(5) 0.0349(5) 0.0500(6) 0.0029(5) -0.0098(4) -0.0081(4)
F15 0.0331(5) 0.0320(5) 0.0303(5) 0.0038(4) -0.0095(4) -0.0059(4)
F16 0.0295(5) 0.0337(5) 0.0362(5) 0.0041(4) -0.0016(4) 0.0028(4)
F17 0.0374(6) 0.0444(6) 0.0538(7) 0.0149(5) -0.0144(5) 0.0009(5)
F18 0.0578(7) 0.0589(7) 0.0372(6) 0.0208(5) -0.0165(5) -0.0141(6)
F19 0.0521(7) 0.0544(7) 0.0283(5) 0.0061(5) 0.0033(5) -0.0150(5)
F20 0.0342(5) 0.0415(6) 0.0327(5) 0.0027(4) 0.0052(4) -0.0001(4)
O1 0.0265(10) 0.0250(14) 0.0383(10) -0.0031(10) -0.0027(8) -0.0023(9)
O1B 0.068(11) 0.024(7) 0.027(6) -0.001(5) 0.012(7) -0.019(7)
C1 0.043(2) 0.0286(10) 0.0318(16) -0.0042(9) -0.0020(14) 0.0029(9)
C2 0.046(2) 0.0262(19) 0.040(2) -0.0005(13) -0.0059(17) 0.0058(15)
C3 0.0239(16) 0.0306(12) 0.0274(11) 0.0068(9) 0.0043(10) -0.0018(11)
C4 0.0223(12) 0.0483(14) 0.0419(14) 0.0100(11) -0.0015(10) -0.0062(12)
C5 0.0289(12) 0.0281(11) 0.0297(12) 0.0009(9) 0.0005(10) 0.0004(11)
C6 0.0323(16) 0.0420(16) 0.0314(14) -0.0038(12) 0.0051(15) -0.0014(15)
C7 0.0235(11) 0.0407(13) 0.079(2) -0.0036(13) -0.0248(13) 0.0033(10)
C8 0.0404(16) 0.081(3) 0.054(2) 0.0223(18) -0.0110(14) -0.0120(17)
C9 0.0329(12) 0.0306(12) 0.0366(12) -0.0098(9) 0.0043(10) -0.0056(9)
C10 0.0408(16) 0.0415(17) 0.0403(16) -0.0090(15) 0.0100(12) -0.0139(16)
C11 0.0258(7) 0.0248(7) 0.0245(7) 0.0015(6) -0.0043(6) 0.0003(6)
C12 0.0285(8) 0.0278(8) 0.0282(8) 0.0038(6) -0.0001(7) 0.0003(6)
C13 0.0408(9) 0.0266(8) 0.0259(8) 0.0003(6) 0.0022(7) 0.0048(7)
C14 0.0490(10) 0.0223(8) 0.0326(9) -0.0022(7) -0.0024(8) -0.0041(7)
C15 0.0357(9) 0.0289(8) 0.0369(9) 0.0005(7) -0.0005(7) -0.0088(7)
C16 0.0286(8) 0.0273(8) 0.0279(8) -0.0005(6) -0.0005(7) -0.0008(6)
C17 0.0267(8) 0.0242(7) 0.0254(7) 0.0011(6) 0.0015(6) -0.0024(6)
C18 0.0285(8) 0.0284(8) 0.0272(8) 0.0001(6) 0.0002(7) -0.0011(6)
C19 0.0278(8) 0.0376(9) 0.0302(8) 0.0055(7) 0.0004(7) 0.0036(7)
C20 0.0346(9) 0.0315(8) 0.0329(9) 0.0060(7) 0.0071(7) 0.0090(7)
C21 0.0437(10) 0.0256(8) 0.0285(8) -0.0005(6) 0.0080(7) 0.0007(7)
C22 0.0298(8) 0.0284(8) 0.0261(8) -0.0001(6) 0.0004(7) -0.0035(6)
C23 0.0238(7) 0.0223(7) 0.0283(8) 0.0003(6) -0.0022(6) 0.0005(6)
C24 0.0248(8) 0.0279(8) 0.0297(8) 0.0004(6) -0.0039(6) -0.0010(6)
C25 0.0337(9) 0.0334(8) 0.0304(9) 0.0075(7) -0.0006(7) -0.0005(7)
C26 0.0261(8) 0.0306(8) 0.0420(10) 0.0085(7) 0.0026(7) -0.0045(7)
C27 0.0221(7) 0.0256(7) 0.0406(9) 0.0012(7) -0.0057(7) -0.0019(6)
C28 0.0268(8) 0.0254(7) 0.0298(8) 0.0017(6) -0.0046(6) 0.0006(6)
C29 0.0281(8) 0.0247(7) 0.0281(8) 0.0013(6) -0.0037(6) -0.0064(6)
C30 0.0290(8) 0.0274(8) 0.0304(8) 0.0018(6) -0.0038(7) -0.0057(6)
C31 0.0308(9) 0.0294(8) 0.0406(10) 0.0081(7) -0.0116(7) -0.0054(7)
C32 0.0453(10) 0.0387(9) 0.0304(9) 0.0123(7) -0.0135(8) -0.0139(8)
C33 0.0412(10) 0.0368(9) 0.0261(8) 0.0036(7) -0.0006(7) -0.0141(8)
C34 0.0313(8) 0.0299(8) 0.0289(8) 0.0006(7) -0.0016(7) -0.0071(7)
B1 0.0227(8) 0.0258(8) 0.0247(8) -0.0008(7) -0.0016(7) -0.0028(7)
C3B 0.035(6) 0.045(6) 0.102(11) 0.015(7) 0.019(7) 0.007(5)
C4B 0.035(6) 0.045(6) 0.102(11) 0.015(7) 0.019(7) 0.007(5)
C1B 0.052(10) 0.037(8) 0.048(9) -0.002(7) 0.038(8) 0.004(7)
C7B 0.102(10) 0.102(9) 0.098(9) -0.006(7) 0.010(7) 0.001(7)
C5B 0.075(9) 0.050(7) 0.027(6) 0.005(5) -0.022(6) -0.031(7)
C9B 0.034(9) 0.036(10) 0.049(13) -0.016(12) 0.000(10) -0.009(9)
C10B 0.037(3) 0.037(3) 0.037(3) 0.000(2) 0.000(2) 0.0004(19)
C8B 0.0404(16) 0.081(3) 0.054(2) 0.0223(18) -0.0110(14) -0.0120(17)
C2B 0.046(2) 0.0262(19) 0.040(2) -0.0005(13) -0.0059(17) 0.0058(15)
C6B 0.075(9) 0.050(7) 0.027(6) 0.005(5) -0.022(6) -0.031(7)

loop_
_atom_type_symbol
_atom_type_description
_atom_type_scat_dispersion_real
_atom_type_scat_dispersion_imag
_atom_type_scat_source
C C 0.0181 0.0091 'International Tables Vol C Tables 4.2.6.8 and 6.1.1.4'
H H 0.0000 0.0000 'International Tables Vol C Tables 4.2.6.8 and 6.1.1.4'
B B 0.0090 0.0039 'International Tables Vol C Tables 4.2.6.8 and 6.1.1.4'
F F 0.0727 0.0534 'International Tables Vol C Tables 4.2.6.8 and 6.1.1.4'
O O 0.0492 0.0322 'International Tables Vol C Tables 4.2.6.8 and 6.1.1.4'
Si Si 0.2541 0.3302 'International Tables Vol C Tables 4.2.6.8 and 6.1.1.4'

loop_
_geom_angle_atom_site_label_1
_geom_angle_atom_site_label_2
_geom_angle_atom_site_label_3
_geom_angle
_geom_angle_site_symmetry_1
_geom_angle_site_symmetry_3
_geom_angle_publ_flag
O1 Si1 C1 106.24(12) . . ?
O1 Si1 C3 103.86(11) . . ?
O1 Si1 C5 105.29(12) . . ?
C3 Si1 C1 112.56(16) . . ?
C5 Si1 C1 112.83(14) . . ?
C5 Si1 C3 114.94(11) . . ?
O1A Si1A C1A 103.0(7) . . ?
O1A Si1A C3A 103.9(7) . . ?
O1A Si1A C5A 102.7(7) . . ?
C1A Si1A C5A 153.4(12) . . ?
C3A Si1A C1A 107.3(15) . . ?
C3A Si1A C5A 72.7(12) . . ?
C7A O1A Si1A 121.9(9) . . ?
C9A O1A Si1A 123.0(8) . . ?
C9A O1A C7A 114.0(14) . . ?
Si1A C1A H1AA 109.0 . . ?
Si1A C1A H1AB 109.0 . . ?
H1AA C1A H1AB 107.8 . . ?
C2A C1A Si1A 112.8(17) . . ?
C2A C1A H1AA 109.0 . . ?
C2A C1A H1AB 109.0 . . ?
C1A C2A H2AA 109.5 . . ?
C1A C2A H2AB 109.5 . . ?
C1A C2A H2AC 109.5 . . ?
H2AA C2A H2AB 109.5 . . ?
H2AA C2A H2AC 109.5 . . ?
H2AB C2A H2AC 109.5 . . ?
Si1A C3A H3AA 106.7 . . ?
Si1A C3A H3AB 106.7 . . ?
H3AA C3A H3AB 106.6 . . ?
C4A C3A Si1A 122.5(18) . . ?
C4A C3A H3AA 106.7 . . ?
C4A C3A H3AB 106.7 . . ?
C3A C4A H4AA 109.5 . . ?
C3A C4A H4AB 109.5 . . ?
C3A C4A H4AC 109.5 . . ?
H4AA C4A H4AB 109.5 . . ?
H4AA C4A H4AC 109.5 . . ?
H4AB C4A H4AC 109.5 . . ?
Si1A C5A H5AA 106.8 . . ?
Si1A C5A H5AB 106.8 . . ?
H5AA C5A H5AB 106.7 . . ?
C6A C5A Si1A 122.0(19) . . ?
C6A C5A H5AA 106.8 . . ?
C6A C5A H5AB 106.8 . . ?
C5A C6A H6AA 109.5 . . ?
C5A C6A H6AB 109.5 . . ?
C5A C6A H6AC 109.5 . . ?
H6AA C6A H6AB 109.5 . . ?
H6AA C6A H6AC 109.5 . . ?
H6AB C6A H6AC 109.5 . . ?
O1A C7A H7AA 109.5 . . ?
O1A C7A H7AB 109.5 . . ?
O1A C7A C8A 110.5(16) . . ?
H7AA C7A H7AB 108.1 . . ?
C8A C7A H7AA 109.5 . . ?
C8A C7A H7AB 109.5 . . ?
C7A C8A H8AA 109.5 . . ?
C7A C8A H8AB 109.5 . . ?
C7A C8A H8AC 109.5 . . ?
H8AA C8A H8AB 109.5 . . ?
H8AA C8A H8AC 109.5 . . ?
H8AB C8A H8AC 109.5 . . ?
O1A C9A H9AA 109.6 . . ?
O1A C9A H9AB 109.6 . . ?
O1A C9A C10A 110.1(14) . . ?
H9AA C9A H9AB 108.1 . . ?
C10A C9A H9AA 109.6 . . ?
C10A C9A H9AB 109.6 . . ?
C9A C10A H10D 109.5 . . ?
C9A C10A H10E 109.5 . . ?
C9A C10A H10F 109.5 . . ?
H10D C10A H10E 109.5 . . ?
H10D C10A H10F 109.5 . . ?
H10E C10A H10F 109.5 . . ?
O1B Si1B C3B 106.0(5) . . ?
O1B Si1B C1B 105.1(6) . . ?
O1B Si1B C5B 106.3(5) . . ?
C3B Si1B C1B 112.7(5) . . ?
C3B Si1B C5B 114.0(6) . . ?
C5B Si1B C1B 111.9(5) . . ?
C7 O1 Si1 124.11(17) . . ?
C7 O1 C9 115.9(2) . . ?
C9 O1 Si1 118.08(15) . . ?
C7B O1B Si1B 122.5(15) . . ?
C9B O1B Si1B 124.2(13) . . ?
C9B O1B C7B 112.5(19) . . ?
Si1 C1 H1A 108.4 . . ?
Si1 C1 H1B 108.4 . . ?
H1A C1 H1B 107.5 . . ?
C2 C1 Si1 115.5(3) . . ?
C2 C1 H1A 108.4 . . ?
C2 C1 H1B 108.4 . . ?
C1 C2 H2A 109.5 . . ?
C1 C2 H2B 109.5 . . ?
C1 C2 H2C 109.5 . . ?
H2A C2 H2B 109.5 . . ?
H2A C2 H2C 109.5 . . ?
H2B C2 H2C 109.5 . . ?
Si1 C3 H3A 109.4 . . ?
Si1 C3 H3B 109.4 . . ?
H3A C3 H3B 108.0 . . ?
C4 C3 Si1 111.36(18) . . ?
C4 C3 H3A 109.4 . . ?
C4 C3 H3B 109.4 . . ?
C3 C4 H4A 109.5 . . ?
C3 C4 H4B 109.5 . . ?
C3 C4 H4C 109.5 . . ?
H4A C4 H4B 109.5 . . ?
H4A C4 H4C 109.5 . . ?
H4B C4 H4C 109.5 . . ?
Si1 C5 H5A 108.7 . . ?
Si1 C5 H5B 108.7 . . ?
H5A C5 H5B 107.6 . . ?
C6 C5 Si1 114.4(2) . . ?
C6 C5 H5A 108.7 . . ?
C6 C5 H5B 108.7 . . ?
C5 C6 H6A 109.5 . . ?
C5 C6 H6B 109.5 . . ?
C5 C6 H6C 109.5 . . ?
H6A C6 H6B 109.5 . . ?
H6A C6 H6C 109.5 . . ?
H6B C6 H6C 109.5 . . ?
O1 C7 H7A 108.9 . . ?
O1 C7 H7B 108.9 . . ?
H7A C7 H7B 107.7 . . ?
C8 C7 O1 113.4(3) . . ?
C8 C7 H7A 108.9 . . ?
C8 C7 H7B 108.9 . . ?
C7 C8 H8A 109.5 . . ?
C7 C8 H8B 109.5 . . ?
C7 C8 H8C 109.5 . . ?
H8A C8 H8B 109.5 . . ?
H8A C8 H8C 109.5 . . ?
H8B C8 H8C 109.5 . . ?
O1 C9 H9A 109.4 . . ?
O1 C9 H9B 109.4 . . ?
O1 C9 C10 111.3(2) . . ?
H9A C9 H9B 108.0 . . ?
C10 C9 H9A 109.4 . . ?
C10 C9 H9B 109.4 . . ?
C9 C10 H10A 109.5 . . ?
C9 C10 H10B 109.5 . . ?
C9 C10 H10C 109.5 . . ?
H10A C10 H10B 109.5 . . ?
H10A C10 H10C 109.5 . . ?
H10B C10 H10C 109.5 . . ?
C12 C11 C16 113.30(15) . . ?
C12 C11 B1 126.63(14) . . ?
C16 C11 B1 119.63(14) . . ?
F1 C12 C11 121.30(15) . . ?
F1 C12 C13 114.31(15) . . ?
C13 C12 C11 124.39(16) . . ?
F2 C13 C12 120.58(16) . . ?
F2 C13 C14 119.83(15) . . ?
C14 C13 C12 119.58(16) . . ?
F3 C14 C13 120.41(17) . . ?
F3 C14 C15 120.73(17) . . ?
C13 C14 C15 118.85(15) . . ?
F4 C15 C14 119.65(15) . . ?
F4 C15 C16 120.94(16) . . ?
C16 C15 C14 119.41(16) . . ?
F5 C16 C11 119.48(14) . . ?
F5 C16 C15 116.14(15) . . ?
C15 C16 C11 124.38(16) . . ?
C18 C17 C22 112.88(15) . . ?
C18 C17 B1 127.58(14) . . ?
C22 C17 B1 119.10(14) . . ?
F6 C18 C17 121.05(14) . . ?
F6 C18 C19 114.59(15) . . ?
C17 C18 C19 124.35(16) . . ?
F7 C19 C18 120.71(16) . . ?
F7 C19 C20 119.65(15) . . ?
C20 C19 C18 119.64(16) . . ?
F8 C20 C19 120.80(16) . . ?
F8 C20 C21 120.39(16) . . ?
C19 C20 C21 118.81(15) . . ?
F9 C21 C20 119.45(16) . . ?
F9 C21 C22 121.08(16) . . ?
C20 C21 C22 119.47(16) . . ?
F10 C22 C17 119.22(15) . . ?
F10 C22 C21 115.95(14) . . ?
C21 C22 C17 124.83(16) . . ?
C24 C23 C28 113.28(14) . . ?
C24 C23 B1 118.98(14) . . ?
C28 C23 B1 127.39(14) . . ?
F11 C24 C23 119.13(14) . . ?
F11 C24 C25 115.88(15) . . ?
C25 C24 C23 124.99(15) . . ?
F12 C25 C24 120.76(16) . . ?
F12 C25 C26 120.05(15) . . ?
C26 C25 C24 119.17(16) . . ?
F13 C26 C25 120.43(16) . . ?
F13 C26 C27 120.62(16) . . ?
C27 C26 C25 118.93(15) . . ?
F14 C27 C26 119.57(15) . . ?
F14 C27 C28 120.53(16) . . ?
C26 C27 C28 119.90(15) . . ?
F15 C28 C23 121.20(14) . . ?
F15 C28 C27 115.08(14) . . ?
C27 C28 C23 123.71(15) . . ?
C30 C29 B1 119.08(15) . . ?
C34 C29 C30 113.52(15) . . ?
C34 C29 B1 127.15(15) . . ?
F16 C30 C29 119.25(14) . . ?
F16 C30 C31 116.00(15) . . ?
C31 C30 C29 124.75(17) . . ?
F17 C31 C30 120.95(17) . . ?
F17 C31 C32 119.88(16) . . ?
C32 C31 C30 119.17(17) . . ?
F18 C32 C31 120.11(18) . . ?
F18 C32 C33 120.98(18) . . ?
C33 C32 C31 118.92(16) . . ?
F19 C33 C32 120.13(16) . . ?
F19 C33 C34 119.75(17) . . ?
C32 C33 C34 120.11(17) . . ?
F20 C34 C29 121.40(15) . . ?
F20 C34 C33 115.13(15) . . ?
C29 C34 C33 123.46(17) . . ?
C17 B1 C11 114.04(13) . . ?
C23 B1 C11 113.08(13) . . ?
C23 B1 C17 101.70(12) . . ?
C29 B1 C11 101.34(12) . . ?
C29 B1 C17 114.14(13) . . ?
C29 B1 C23 113.09(13) . . ?
Si1B C3B H3BA 106.0 . . ?
Si1B C3B H3BB 106.0 . . ?
H3BA C3B H3BB 106.3 . . ?
C4B C3B Si1B 125.2(14) . . ?
C4B C3B H3BA 106.0 . . ?
C4B C3B H3BB 106.0 . . ?
C3B C4B H4BA 109.5 . . ?
C3B C4B H4BB 109.5 . . ?
C3B C4B H4BC 109.5 . . ?
H4BA C4B H4BB 109.5 . . ?
H4BA C4B H4BC 109.5 . . ?
H4BB C4B H4BC 109.5 . . ?
Si1B C1B H1BA 110.4 . . ?
Si1B C1B H1BB 110.4 . . ?
H1BA C1B H1BB 108.6 . . ?
C2B C1B Si1B 106(2) . . ?
C2B C1B H1BA 110.4 . . ?
C2B C1B H1BB 110.4 . . ?
O1B C7B H7BA 109.4 . . ?
O1B C7B H7BB 109.4 . . ?
H7BA C7B H7BB 108.0 . . ?
C8B C7B O1B 111(2) . . ?
C8B C7B H7BA 109.4 . . ?
C8B C7B H7BB 109.4 . . ?
Si1B C5B H5BA 107.3 . . ?
Si1B C5B H5BB 107.3 . . ?
H5BA C5B H5BB 106.9 . . ?
C6B C5B Si1B 120.2(18) . . ?
C6B C5B H5BA 107.3 . . ?
C6B C5B H5BB 107.3 . . ?
O1B C9B H9BA 109.5 . . ?
O1B C9B H9BB 109.5 . . ?
O1B C9B C10B 110.6(16) . . ?
H9BA C9B H9BB 108.1 . . ?
C10B C9B H9BA 109.5 . . ?
C10B C9B H9BB 109.5 . . ?
C9B C10B H10G 109.5 . . ?
C9B C10B H10H 109.5 . . ?
C9B C10B H10I 109.5 . . ?
H10G C10B H10H 109.5 . . ?
H10G C10B H10I 109.5 . . ?
H10H C10B H10I 109.5 . . ?
C7B C8B H8BA 109.5 . . ?
C7B C8B H8BB 109.5 . . ?
C7B C8B H8BC 109.5 . . ?
H8BA C8B H8BB 109.5 . . ?
H8BA C8B H8BC 109.5 . . ?
H8BB C8B H8BC 109.5 . . ?
C1B C2B H2BA 109.5 . . ?
C1B C2B H2BB 109.5 . . ?
C1B C2B H2BC 109.5 . . ?
H2BA C2B H2BB 109.5 . . ?
H2BA C2B H2BC 109.5 . . ?
H2BB C2B H2BC 109.5 . . ?
C5B C6B H6BA 109.5 . . ?
C5B C6B H6BB 109.5 . . ?
C5B C6B H6BC 109.5 . . ?
H6BA C6B H6BB 109.5 . . ?
H6BA C6B H6BC 109.5 . . ?
H6BB C6B H6BC 109.5 . . ?

loop_
_geom_bond_atom_site_label_1
_geom_bond_atom_site_label_2
_geom_bond_distance
_geom_bond_site_symmetry_2
_geom_bond_publ_flag
Si1 O1 1.800(2) . ?
Si1 C1 1.857(3) . ?
Si1 C3 1.854(3) . ?
Si1 C5 1.853(3) . ?
Si1A O1A 1.785(8) . ?
Si1A C1A 1.864(8) . ?
Si1A C3A 1.855(8) . ?
Si1A C5A 1.865(8) . ?
O1A C7A 1.488(9) . ?
O1A C9A 1.482(9) . ?
C1A H1AA 0.9900 . ?
C1A H1AB 0.9900 . ?
C1A C2A 1.541(10) . ?
C2A H2AA 0.9800 . ?
C2A H2AB 0.9800 . ?
C2A H2AC 0.9800 . ?
C3A H3AA 0.9900 . ?
C3A H3AB 0.9900 . ?
C3A C4A 1.527(10) . ?
C4A H4AA 0.9800 . ?
C4A H4AB 0.9800 . ?
C4A H4AC 0.9800 . ?
C5A H5AA 0.9900 . ?
C5A H5AB 0.9900 . ?
C5A C6A 1.525(10) . ?
C6A H6AA 0.9800 . ?
C6A H6AB 0.9800 . ?
C6A H6AC 0.9800 . ?
C7A H7AA 0.9900 . ?
C7A H7AB 0.9900 . ?
C7A C8A 1.534(10) . ?
C8A H8AA 0.9800 . ?
C8A H8AB 0.9800 . ?
C8A H8AC 0.9800 . ?
C9A H9AA 0.9900 . ?
C9A H9AB 0.9900 . ?
C9A C10A 1.538(10) . ?
C10A H10D 0.9800 . ?
C10A H10E 0.9800 . ?
C10A H10F 0.9800 . ?
Si1B O1B 1.758(17) . ?
Si1B C3B 1.847(12) . ?
Si1B C1B 1.861(12) . ?
Si1B C5B 1.848(12) . ?
F1 C12 1.3517(19) . ?
F2 C13 1.340(2) . ?
F3 C14 1.3406(19) . ?
F4 C15 1.344(2) . ?
F5 C16 1.3520(19) . ?
F6 C18 1.3532(19) . ?
F7 C19 1.343(2) . ?
F8 C20 1.3417(19) . ?
F9 C21 1.346(2) . ?
F10 C22 1.3530(19) . ?
F11 C24 1.3526(18) . ?
F12 C25 1.345(2) . ?
F13 C26 1.3463(19) . ?
F14 C27 1.3453(19) . ?
F15 C28 1.3457(19) . ?
F16 C30 1.354(2) . ?
F17 C31 1.341(2) . ?
F18 C32 1.339(2) . ?
F19 C33 1.352(2) . ?
F20 C34 1.348(2) . ?
O1 C7 1.486(3) . ?
O1 C9 1.495(3) . ?
O1B C7B 1.56(4) . ?
O1B C9B 1.48(2) . ?
C1 H1A 0.9900 . ?
C1 H1B 0.9900 . ?
C1 C2 1.555(8) . ?
C2 H2A 0.9800 . ?
C2 H2B 0.9800 . ?
C2 H2C 0.9800 . ?
C3 H3A 0.9900 . ?
C3 H3B 0.9900 . ?
C3 C4 1.539(3) . ?
C4 H4A 0.9800 . ?
C4 H4B 0.9800 . ?
C4 H4C 0.9800 . ?
C5 H5A 0.9900 . ?
C5 H5B 0.9900 . ?
C5 C6 1.550(4) . ?
C6 H6A 0.9800 . ?
C6 H6B 0.9800 . ?
C6 H6C 0.9800 . ?
C7 H7A 0.9900 . ?
C7 H7B 0.9900 . ?
C7 C8 1.469(5) . ?
C8 H8A 0.9800 . ?
C8 H8B 0.9800 . ?
C8 H8C 0.9800 . ?
C9 H9A 0.9900 . ?
C9 H9B 0.9900 . ?
C9 C10 1.500(4) . ?
C10 H10A 0.9800 . ?
C10 H10B 0.9800 . ?
C10 H10C 0.9800 . ?
C11 C12 1.384(2) . ?
C11 C16 1.391(2) . ?
C11 B1 1.658(2) . ?
C12 C13 1.384(2) . ?
C13 C14 1.371(3) . ?
C14 C15 1.380(3) . ?
C15 C16 1.378(2) . ?
C17 C18 1.388(2) . ?
C17 C22 1.395(2) . ?
C17 B1 1.656(2) . ?
C18 C19 1.389(2) . ?
C19 C20 1.376(3) . ?
C20 C21 1.377(3) . ?
C21 C22 1.379(2) . ?
C23 C24 1.389(2) . ?
C23 C28 1.390(2) . ?
C23 B1 1.653(2) . ?
C24 C25 1.379(2) . ?
C25 C26 1.376(3) . ?
C26 C27 1.376(3) . ?
C27 C28 1.389(2) . ?
C29 C30 1.392(2) . ?
C29 C34 1.387(2) . ?
C29 B1 1.651(2) . ?
C30 C31 1.378(2) . ?
C31 C32 1.377(3) . ?
C32 C33 1.371(3) . ?
C33 C34 1.390(2) . ?
C3B H3BA 0.9900 . ?
C3B H3BB 0.9900 . ?
C3B C4B 1.510(17) . ?
C4B H4BA 0.9800 . ?
C4B H4BB 0.9800 . ?
C4B H4BC 0.9800 . ?
C1B H1BA 0.9900 . ?
C1B H1BB 0.9900 . ?
C1B C2B 1.54(2) . ?
C7B H7BA 0.9900 . ?
C7B H7BB 0.9900 . ?
C7B C8B 1.496(19) . ?
C5B H5BA 0.9900 . ?
C5B H5BB 0.9900 . ?
C5B C6B 1.507(18) . ?
C9B H9BA 0.9900 . ?
C9B H9BB 0.9900 . ?
C9B C10B 1.522(17) . ?
C10B H10G 0.9800 . ?
C10B H10H 0.9800 . ?
C10B H10I 0.9800 . ?
C8B H8BA 0.9800 . ?
C8B H8BB 0.9800 . ?
C8B H8BC 0.9800 . ?
C2B H2BA 0.9800 . ?
C2B H2BB 0.9800 . ?
C2B H2BC 0.9800 . ?
C6B H6BA 0.9800 . ?
C6B H6BB 0.9800 . ?
C6B H6BC 0.9800 . ?

loop_
_geom_torsion_atom_site_label_1
_geom_torsion_atom_site_label_2
_geom_torsion_atom_site_label_3
_geom_torsion_atom_site_label_4
_geom_torsion
_geom_torsion_site_symmetry_1
_geom_torsion_site_symmetry_2
_geom_torsion_site_symmetry_3
_geom_torsion_site_symmetry_4
_geom_torsion_publ_flag
Si1 O1 C7 C8 -140.6(2) . . . . ?
Si1 O1 C9 C10 -105.9(2) . . . . ?
Si1A O1A C7A C8A -112.2(16) . . . . ?
Si1A O1A C9A C10A -82.9(16) . . . . ?
O1A Si1A C1A C2A 168(2) . . . . ?
O1A Si1A C3A C4A 82.1(19) . . . . ?
O1A Si1A C5A C6A -92(2) . . . . ?
C1A Si1A O1A C7A 47.5(19) . . . . ?
C1A Si1A O1A C9A -144.7(16) . . . . ?
C1A Si1A C3A C4A -27(2) . . . . ?
C1A Si1A C5A C6A 73(4) . . . . ?
C3A Si1A O1A C7A -64.3(17) . . . . ?
C3A Si1A O1A C9A 103.5(13) . . . . ?
C3A Si1A C1A C2A -83(3) . . . . ?
C3A Si1A C5A C6A 167(2) . . . . ?
C5A Si1A O1A C7A -139.4(16) . . . . ?
C5A Si1A O1A C9A 28.4(13) . . . . ?
C5A Si1A C1A C2A 3(5) . . . . ?
C5A Si1A C3A C4A -178.6(18) . . . . ?
C7A O1A C9A C10A 86(2) . . . . ?
C9A O1A C7A C8A 79(2) . . . . ?
Si1B O1B C7B C8B 103(2) . . . . ?
Si1B O1B C9B C10B 83(2) . . . . ?
F1 C12 C13 F2 -2.0(2) . . . . ?
F1 C12 C13 C14 178.69(15) . . . . ?
F2 C13 C14 F3 2.0(3) . . . . ?
F2 C13 C14 C15 -177.24(16) . . . . ?
F3 C14 C15 F4 0.3(3) . . . . ?
F3 C14 C15 C16 -179.25(16) . . . . ?
F4 C15 C16 F5 -2.3(2) . . . . ?
F4 C15 C16 C11 177.86(16) . . . . ?
F6 C18 C19 F7 -1.7(2) . . . . ?
F6 C18 C19 C20 178.27(15) . . . . ?
F7 C19 C20 F8 0.2(3) . . . . ?
F7 C19 C20 C21 179.96(15) . . . . ?
F8 C20 C21 F9 0.7(2) . . . . ?
F8 C20 C21 C22 179.73(15) . . . . ?
F9 C21 C22 F10 -0.1(2) . . . . ?
F9 C21 C22 C17 179.82(15) . . . . ?
F11 C24 C25 F12 0.6(2) . . . . ?
F11 C24 C25 C26 -177.50(15) . . . . ?
F12 C25 C26 F13 -0.5(3) . . . . ?
F12 C25 C26 C27 -178.69(16) . . . . ?
F13 C26 C27 F14 0.3(2) . . . . ?
F13 C26 C27 C28 -178.60(15) . . . . ?
F14 C27 C28 F15 0.7(2) . . . . ?
F14 C27 C28 C23 -178.53(15) . . . . ?
F16 C30 C31 F17 -0.8(2) . . . . ?
F16 C30 C31 C32 179.91(15) . . . . ?
F17 C31 C32 F18 -0.8(3) . . . . ?
F17 C31 C32 C33 179.44(16) . . . . ?
F18 C32 C33 F19 1.3(3) . . . . ?
F18 C32 C33 C34 -178.51(16) . . . . ?
F19 C33 C34 F20 0.7(2) . . . . ?
F19 C33 C34 C29 -179.11(15) . . . . ?
O1 Si1 C1 C2 71.2(3) . . . . ?
O1 Si1 C3 C4 -171.52(18) . . . . ?
O1 Si1 C5 C6 72.3(3) . . . . ?
O1B Si1B C3B C4B -178.9(16) . . . . ?
O1B Si1B C1B C2B 172.8(18) . . . . ?
O1B Si1B C5B C6B -76.6(18) . . . . ?
C1 Si1 O1 C7 10.1(3) . . . . ?
C1 Si1 O1 C9 173.5(2) . . . . ?
C1 Si1 C3 C4 -57.0(2) . . . . ?
C1 Si1 C5 C6 -43.1(4) . . . . ?
C3 Si1 O1 C7 129.0(2) . . . . ?
C3 Si1 O1 C9 -67.6(2) . . . . ?
C3 Si1 C1 C2 -41.8(3) . . . . ?
C3 Si1 C5 C6 -174.0(3) . . . . ?
C5 Si1 O1 C7 -109.9(3) . . . . ?
C5 Si1 O1 C9 53.5(2) . . . . ?
C5 Si1 C1 C2 -173.9(3) . . . . ?
C5 Si1 C3 C4 74.0(2) . . . . ?
C7 O1 C9 C10 58.9(3) . . . . ?
C9 O1 C7 C8 55.7(3) . . . . ?
C11 C12 C13 F2 177.45(15) . . . . ?
C11 C12 C13 C14 -1.9(3) . . . . ?
C12 C11 C16 F5 -177.07(14) . . . . ?
C12 C11 C16 C15 2.7(2) . . . . ?
C12 C11 B1 C17 -135.00(16) . . . . ?
C12 C11 B1 C23 -19.4(2) . . . . ?
C12 C11 B1 C29 101.90(17) . . . . ?
C12 C13 C14 F3 -178.65(16) . . . . ?
C12 C13 C14 C15 2.1(3) . . . . ?
C13 C14 C15 F4 179.54(17) . . . . ?
C13 C14 C15 C16 0.0(3) . . . . ?
C14 C15 C16 F5 177.24(16) . . . . ?
C14 C15 C16 C11 -2.6(3) . . . . ?
C16 C11 C12 F1 178.89(14) . . . . ?
C16 C11 C12 C13 -0.5(2) . . . . ?
C16 C11 B1 C17 53.20(19) . . . . ?
C16 C11 B1 C23 168.76(14) . . . . ?
C16 C11 B1 C29 -69.89(17) . . . . ?
C17 C18 C19 F7 179.27(15) . . . . ?
C17 C18 C19 C20 -0.8(3) . . . . ?
C18 C17 C22 F10 178.50(14) . . . . ?
C18 C17 C22 C21 -1.4(2) . . . . ?
C18 C17 B1 C11 16.8(2) . . . . ?
C18 C17 B1 C23 -105.28(17) . . . . ?
C18 C17 B1 C29 132.61(16) . . . . ?
C18 C19 C20 F8 -179.72(15) . . . . ?
C18 C19 C20 C21 0.0(3) . . . . ?
C19 C20 C21 F9 -179.08(15) . . . . ?
C19 C20 C21 C22 0.0(3) . . . . ?
C20 C21 C22 F10 -179.13(15) . . . . ?
C20 C21 C22 C17 0.8(3) . . . . ?
C22 C17 C18 F6 -177.61(14) . . . . ?
C22 C17 C18 C19 1.4(2) . . . . ?
C22 C17 B1 C11 -171.38(14) . . . . ?
C22 C17 B1 C23 66.57(17) . . . . ?
C22 C17 B1 C29 -55.55(19) . . . . ?
C23 C24 C25 F12 179.96(16) . . . . ?
C23 C24 C25 C26 1.8(3) . . . . ?
C24 C23 C28 F15 -178.46(14) . . . . ?
C24 C23 C28 C27 0.8(2) . . . . ?
C24 C23 B1 C11 -54.12(19) . . . . ?
C24 C23 B1 C17 68.59(17) . . . . ?
C24 C23 B1 C29 -168.57(14) . . . . ?
C24 C25 C26 F13 177.60(16) . . . . ?
C24 C25 C26 C27 -0.5(3) . . . . ?
C25 C26 C27 F14 178.41(15) . . . . ?
C25 C26 C27 C28 -0.5(3) . . . . ?
C26 C27 C28 F15 179.60(15) . . . . ?
C26 C27 C28 C23 0.3(3) . . . . ?
C28 C23 C24 F11 177.44(14) . . . . ?
C28 C23 C24 C25 -1.9(2) . . . . ?
C28 C23 B1 C11 133.23(16) . . . . ?
C28 C23 B1 C17 -104.06(17) . . . . ?
C28 C23 B1 C29 18.8(2) . . . . ?
C29 C30 C31 F17 178.52(15) . . . . ?
C29 C30 C31 C32 -0.8(3) . . . . ?
C30 C29 C34 F20 177.66(14) . . . . ?
C30 C29 C34 C33 -2.5(2) . . . . ?
C30 C29 B1 C11 -67.47(17) . . . . ?
C30 C29 B1 C17 169.50(14) . . . . ?
C30 C29 B1 C23 53.87(19) . . . . ?
C30 C31 C32 F18 178.54(16) . . . . ?
C30 C31 C32 C33 -1.3(3) . . . . ?
C31 C32 C33 F19 -178.89(15) . . . . ?
C31 C32 C33 C34 1.3(3) . . . . ?
C32 C33 C34 F20 -179.45(15) . . . . ?
C32 C33 C34 C29 0.7(3) . . . . ?
C34 C29 C30 F16 -178.15(14) . . . . ?
C34 C29 C30 C31 2.6(2) . . . . ?
C34 C29 B1 C11 106.49(17) . . . . ?
C34 C29 B1 C17 -16.5(2) . . . . ?
C34 C29 B1 C23 -132.17(16) . . . . ?
B1 C11 C12 F1 6.6(2) . . . . ?
B1 C11 C12 C13 -172.73(16) . . . . ?
B1 C11 C16 F5 -4.2(2) . . . . ?
B1 C11 C16 C15 175.58(16) . . . . ?
B1 C17 C18 F6 -5.3(3) . . . . ?
B1 C17 C18 C19 173.68(16) . . . . ?
B1 C17 C22 F10 5.5(2) . . . . ?
B1 C17 C22 C21 -174.40(15) . . . . ?
B1 C23 C24 F11 3.8(2) . . . . ?
B1 C23 C24 C25 -175.51(16) . . . . ?
B1 C23 C28 F15 -5.5(2) . . . . ?
B1 C23 C28 C27 173.76(15) . . . . ?
B1 C29 C30 F16 -3.4(2) . . . . ?
B1 C29 C30 C31 177.30(15) . . . . ?
B1 C29 C34 F20 3.4(2) . . . . ?
B1 C29 C34 C33 -176.73(15) . . . . ?
C3B Si1B O1B C7B 66.5(15) . . . . ?
C3B Si1B O1B C9B -103.1(13) . . . . ?
C3B Si1B C1B C2B 58(2) . . . . ?
C3B Si1B C5B C6B 40(2) . . . . ?
C1B Si1B O1B C7B -53.1(15) . . . . ?
C1B Si1B O1B C9B 137.3(13) . . . . ?
C1B Si1B C3B C4B -64.5(18) . . . . ?
C1B Si1B C5B C6B 169.2(16) . . . . ?
C7B O1B C9B C10B -87(2) . . . . ?
C5B Si1B O1B C7B -171.9(14) . . . . ?
C5B Si1B O1B C9B 18.5(14) . . . . ?
C5B Si1B C3B C4B 64.5(18) . . . . ?
C5B Si1B C1B C2B -72.2(19) . . . . ?
C9B O1B C7B C8B -86(3) . . . . ?

loop_
_smtbx_masks_void_nr
_smtbx_masks_void_average_x
_smtbx_masks_void_average_y
_smtbx_masks_void_average_z
_smtbx_masks_void_volume
_smtbx_masks_void_count_electrons
_smtbx_masks_void_content
1 0.000 0.000 0.000 164.3 57.0 '1.34 C5H12'
2 0.000 0.500 0.500 164.3 57.0 '1.34 C5H12'
3 0.500 0.000 0.500 164.3 57.0 '1.34 C5H12'
4 0.500 0.500 0.000 164.3 57.0 '1.34 C5H12'
